data_4024093
loop_
_publ_author_name
'Emel Adaligil'
'Barry D. Davis'
'David G. Hilmey'
'Young Shen'
'Jason M. Spruell'
'Jennifer S. Brodbelt'
'K. N. Houk'
'Leo A. Paquette'

_publ_section_title
;
 Synthesis of, and Structural Assignments to the Stereoisomers of
 Bis (2,2')- and Tris (2,2',2' ')-Tetrahydrofurans: Conformational
 Features and Ionic Binding Capacities of These Gateway
 Polycyclic Networks
;
_journal_name_full 'Journal of Organic Chemistry'
_journal_page_first 6215
_journal_page_last 6223
_journal_paper_doi 10.1021/jo0708238
_journal_volume 72
_journal_year 2007
_chemical_absolute_configuration unk
_chemical_compound_source 'synthesis as described'
_chemical_formula_moiety 'C15 H18 N4 O6'
_chemical_formula_sum 'C15 H18 N4 O6'
_chemical_formula_weight 350.33
_chemical_name_common 'Paquette 1451'
_chemical_name_systematic
;
  ?
;
_space_group_IT_number 4
_symmetry_cell_setting monoclinic
_symmetry_Int_Tables_number 4
_symmetry_space_group_name_Hall 'P 2yb'
_symmetry_space_group_name_H-M 'P 1 21 1'
_atom_sites_solution_hydrogens geom
_atom_sites_solution_primary direct
_atom_sites_solution_secondary difmap
_audit_conform_dict_location ftp://ftp.iucr.org/pub/cif_core.dic
_audit_conform_dict_name cif_core.dic
_audit_conform_dict_version 2.3
_audit_creation_date 2007-04-09T15:13:22-00:00
_audit_creation_method 'WinGX routine CIF_UPDATE'
_cell_angle_alpha 90
_cell_angle_beta 100.453(1)
_cell_angle_gamma 90
_cell_formula_units_Z 4
_cell_length_a 10.342(1)
_cell_length_b 7.731(1)
_cell_length_c 20.344(3)
_cell_measurement_reflns_used 3051
_cell_measurement_temperature 150(2)
_cell_measurement_theta_max 25.028
_cell_measurement_theta_min 2.037
_cell_measurement_wavelength 0.71073
_cell_volume 1599.5(3)
_computing_cell_refinement 'HKL Scalepack (Otwinowski & Minor 1997)'
_computing_data_collection 'Collect (Nonius BV, 1997-2000)'
_computing_data_reduction 'HKL Denzo and Scalepack (Otwinowski & Minor 1997)'
_computing_molecular_graphics 'Ortep-3 for Windows (Farrugia, 1997)'
_computing_publication_material 'WinGX publication routines (Farrugia, 1999)'
_computing_structure_refinement 'SHELXL-97 (Sheldrick, 1997)'
_computing_structure_solution 'SHELXS-97 (Sheldrick, 1997)'
_diffrn_ambient_temperature 150(2)
_diffrn_detector 'CCD plate'
_diffrn_detector_area_resol_mean 9
_diffrn_measured_fraction_theta_full 0.999
_diffrn_measured_fraction_theta_max 0.999
_diffrn_measurement_device '95mm CCD camera on \k-goniostat'
_diffrn_measurement_device_type 'Nonius KappaCCD'
_diffrn_measurement_method 'phi and omega scans'
_diffrn_orient_matrix_type 'by Nonius Collect from scalepack cell'
_diffrn_orient_matrix_UB_11 -0.185373E-1
_diffrn_orient_matrix_UB_12 0.188196E-1
_diffrn_orient_matrix_UB_13 0.460303E-1
_diffrn_orient_matrix_UB_21 -0.903676E-1
_diffrn_orient_matrix_UB_22 -0.484651E-1
_diffrn_orient_matrix_UB_23 -0.143451E-1
_diffrn_orient_matrix_UB_31 0.340302E-1
_diffrn_orient_matrix_UB_32 -0.118448
_diffrn_orient_matrix_UB_33 0.13183E-1
_diffrn_radiation_monochromator graphite
_diffrn_radiation_probe x-ray
_diffrn_radiation_type MoK\a
_diffrn_radiation_wavelength 0.71073
_diffrn_reflns_av_R_equivalents 0.031
_diffrn_reflns_limit_h_max 12
_diffrn_reflns_limit_h_min -12
_diffrn_reflns_limit_k_max 8
_diffrn_reflns_limit_k_min -9
_diffrn_reflns_limit_l_max 24
_diffrn_reflns_limit_l_min -24
_diffrn_reflns_number 23298
_diffrn_reflns_theta_full 25.02
_diffrn_reflns_theta_max 25.02
_diffrn_reflns_theta_min 2.04
_diffrn_source 'Enraf Nonius FR590'
_exptl_absorpt_coefficient_mu 0.114
_exptl_absorpt_correction_type none
_exptl_crystal_colour yellow
_exptl_crystal_density_diffrn 1.455
_exptl_crystal_density_method 'not measured'
_exptl_crystal_description 'rectangular plate'
_exptl_crystal_F_000 736
_exptl_crystal_size_max 0.35
_exptl_crystal_size_mid 0.27
_exptl_crystal_size_min 0.08
_refine_diff_density_max 0.276
_refine_diff_density_min -0.263
_refine_diff_density_rms 0.04
_refine_ls_extinction_method none
_refine_ls_goodness_of_fit_ref 1.031
_refine_ls_hydrogen_treatment constr
_refine_ls_matrix_type full
_refine_ls_number_parameters 519
_refine_ls_number_reflns 3052
_refine_ls_number_restraints 20
_refine_ls_restrained_S_all 1.044
_refine_ls_R_factor_all 0.0456
_refine_ls_R_factor_gt 0.0371
_refine_ls_shift/su_max 0.011
_refine_ls_shift/su_mean 0.001
_refine_ls_structure_factor_coef Fsqd
_refine_ls_weighting_details 'w=1/[\s^2^(Fo^2^)+(0.0633P)^2^+0.3459P] where P=(Fo^2^+2Fc^2^)/3'
_refine_ls_weighting_scheme calc
_refine_ls_wR_factor_gt 0.0931
_refine_ls_wR_factor_ref 0.0978
_reflns_number_gt 2686
_reflns_number_total 3052
_reflns_threshold_expression >2sigma(I)
_cod_data_source_file jo0708238si20070419_054658.cif
_cod_data_source_block Paquette1451b
_cod_original_sg_symbol_H-M 'P 21'
_cod_database_code 4024093

loop_
_symmetry_equiv_pos_as_xyz
'x, y, z'
'-x, y+1/2, -z'

loop_
_atom_site_label
_atom_site_type_symbol
_atom_site_fract_x
_atom_site_fract_y
_atom_site_fract_z
_atom_site_U_iso_or_equiv
_atom_site_adp_type
_atom_site_occupancy
_atom_site_symmetry_multiplicity
_atom_site_calc_flag
_atom_site_refinement_flags
_atom_site_disorder_assembly
_atom_site_disorder_group
O1A O 0.3022(2) 0.3205(3) 0.03328(10) 0.0284(5) Uani 1 1 d D . .
O2A O 0.3459(2) 0.6201(3) -0.04383(10) 0.0339(5) Uani 1 1 d D . .
O3A O 0.8181(2) 0.1402(3) -0.08177(10) 0.0358(5) Uani 1 1 d . . .
O4A O 0.9216(2) -0.0695(4) -0.11971(12) 0.0448(6) Uani 1 1 d . . .
O5A O 0.7512(2) -0.3337(3) -0.32577(11) 0.0415(6) Uani 1 1 d . . .
O6A O 0.5459(3) -0.3037(4) -0.37076(12) 0.0527(7) Uani 1 1 d . . .
N1A N 0.4245(6) 0.1769(9) -0.1056(4) 0.0234(16) Uani 0.526(7) 1 d PD A 1
N1AA N 0.4422(8) 0.2412(11) -0.1229(4) 0.0292(19) Uani 0.474(7) 1 d PD A 2
N2A N 0.5580(2) 0.1492(3) -0.11405(11) 0.0276(6) Uani 1 1 d D . .
H2N2 H 0.6212 0.1597 -0.0734 0.033 Uiso 1 1 d . . .
N3A N 0.8224(2) 0.0167(4) -0.11962(12) 0.0299(6) Uani 1 1 d . A .
N4A N 0.6406(3) -0.2757(4) -0.32562(13) 0.0343(6) Uani 1 1 d . A .
C1A C 0.2808(6) 0.3236(8) -0.0407(3) 0.0209(16) Uani 0.526(7) 1 d PD A 1
C1AA C 0.2226(8) 0.3649(11) -0.0284(4) 0.0294(19) Uani 0.474(7) 1 d PD A 2
H1AA H 0.1504 0.4449 -0.0213 0.035 Uiso 0.474(7) 1 calc PR A 2
C2A C 0.1654(3) 0.1914(5) -0.05936(16) 0.0385(8) Uani 1 1 d D . .
H2A1 H 0.0803 0.2526 -0.0714 0.046 Uiso 0.526(7) 1 calc PR A 1
H2A2 H 0.1787 0.1188 -0.0976 0.046 Uiso 0.526(7) 1 calc PR A 1
H2A3 H 0.0748 0.2062 -0.0846 0.046 Uiso 0.474(7) 1 calc PR A 2
H2A4 H 0.2212 0.1411 -0.0892 0.046 Uiso 0.474(7) 1 calc PR A 2
C3A C 0.1677(4) 0.0811(6) 0.00281(19) 0.0624(13) Uani 1 1 d . A .
H3A1 H 0.0876 0.0999 0.0221 0.075 Uiso 1 1 calc R . .
H3A2 H 0.1749 -0.0433 -0.0074 0.075 Uiso 1 1 calc R . .
C4A C 0.2856(4) 0.1423(5) 0.04853(17) 0.0412(8) Uani 1 1 d . A .
H4A1 H 0.2742 0.1293 0.0955 0.049 Uiso 1 1 calc R . .
H4A2 H 0.3636 0.0746 0.042 0.049 Uiso 1 1 calc R . .
C5A C 0.2351(6) 0.5046(8) -0.0625(3) 0.0227(15) Uani 0.526(7) 1 d PD A 1
H5A1 H 0.1557 0.5417 -0.0445 0.027 Uiso 0.526(7) 1 calc PR A 1
C5AA C 0.3050(7) 0.4460(9) -0.0745(3) 0.0294(19) Uani 0.474(7) 1 d PD A 2
C6A C 0.2128(4) 0.5065(5) -0.14084(16) 0.0603(13) Uani 1 1 d D . .
H6A1 H 0.2312 0.3906 -0.1576 0.072 Uiso 0.526(7) 1 calc PR A 1
H6A2 H 0.1202 0.5364 -0.1593 0.072 Uiso 0.526(7) 1 calc PR A 1
H6A3 H 0.2349 0.4418 -0.1793 0.072 Uiso 0.474(7) 1 calc PR A 2
H6A4 H 0.1201 0.4815 -0.1381 0.072 Uiso 0.474(7) 1 calc PR A 2
C7A C 0.3059(6) 0.6419(8) -0.1635(2) 0.0385(18) Uiso 0.526(7) 1 d PD A 1
H7A1 H 0.3801 0.5866 -0.1801 0.046 Uiso 0.526(7) 1 calc PR A 1
H7A2 H 0.2585 0.7203 -0.1982 0.046 Uiso 0.526(7) 1 calc PR A 1
C7AA C 0.2300(6) 0.7038(7) -0.1516(3) 0.040(2) Uiso 0.474(7) 1 d PD A 2
H7A3 H 0.2473 0.7298 -0.1968 0.048 Uiso 0.474(7) 1 calc PR A 2
H7A4 H 0.153 0.7709 -0.1434 0.048 Uiso 0.474(7) 1 calc PR A 2
C8A C 0.3513(4) 0.7354(5) -0.09741(17) 0.0504(10) Uani 1 1 d D A .
H8A1 H 0.4424 0.7777 -0.095 0.06 Uiso 0.526(7) 1 calc PR A 1
H8A2 H 0.2939 0.8364 -0.0943 0.06 Uiso 0.526(7) 1 calc PR A 1
H8A3 H 0.4324 0.715 -0.1157 0.06 Uiso 0.474(7) 1 calc PR A 2
H8A4 H 0.3521 0.8565 -0.0815 0.06 Uiso 0.474(7) 1 calc PR A 2
C9A C 0.4131(6) 0.2800(10) -0.0581(3) 0.0217(15) Uani 0.526(7) 1 d PD A 1
C9AA C 0.4290(8) 0.3355(11) -0.0734(4) 0.025(2) Uiso 0.474(7) 1 d PD A 2
H9AA H 0.4887 0.3369 -0.0289 0.03 Uiso 1 1 d . . .
C10A C 0.5806(3) 0.0467(4) -0.16443(14) 0.0255(7) Uani 1 1 d . A .
C11A C 0.7042(3) -0.0242(4) -0.16821(14) 0.0261(7) Uani 1 1 d . . .
C12A C 0.7229(3) -0.1336(4) -0.21960(15) 0.0273(7) Uani 1 1 d . A .
H12A H 0.8067 -0.1834 -0.2201 0.033 Uiso 1 1 calc R . .
C13A C 0.6185(3) -0.1690(4) -0.26976(14) 0.0271(7) Uani 1 1 d . . .
C14A C 0.4950(3) -0.1003(4) -0.26876(15) 0.0312(7) Uani 1 1 d . A .
H14A H 0.4237 -0.1265 -0.3038 0.037 Uiso 1 1 calc R . .
C15A C 0.4754(3) 0.0049(5) -0.21747(15) 0.0318(7) Uani 1 1 d . . .
H15A H 0.3903 0.0508 -0.2172 0.038 Uiso 1 1 calc R A .
O1B O 1.1653(2) -0.0105(3) 0.54379(10) 0.0297(5) Uani 1 1 d D . .
O2B O 1.10529(19) 0.2933(3) 0.61888(10) 0.0298(5) Uani 1 1 d D . .
O3B O 0.8777(2) 0.4191(3) 0.31002(10) 0.0336(5) Uani 1 1 d . . .
O4B O 0.8431(2) 0.6068(4) 0.23045(11) 0.0514(7) Uani 1 1 d . . .
O5B O 1.1735(3) 0.9656(4) 0.17604(12) 0.0566(7) Uani 1 1 d . . .
O6B O 1.3754(3) 0.9379(3) 0.22812(13) 0.0485(7) Uani 1 1 d . . .
N1B N 1.1719(6) 0.4321(9) 0.4644(3) 0.0213(15) Uani 0.632(11) 1 d PD B 3
N1BB N 1.1821(12) 0.3647(17) 0.4509(6) 0.032(3) Uani 0.368(11) 1 d PD B 4
N2B N 1.0905(2) 0.4491(4) 0.40277(11) 0.0269(6) Uani 1 1 d D . .
H1N2 H 1.0038 0.4128 0.401 0.032 Uiso 1 1 d . . .
N3B N 0.9150(2) 0.5398(4) 0.27794(12) 0.0313(6) Uani 1 1 d . B .
N4B N 1.2574(3) 0.9038(4) 0.22018(15) 0.0395(7) Uani 1 1 d . B .
C1B C 1.2586(5) 0.1081(8) 0.5741(3) 0.0224(15) Uani 0.632(11) 1 d PD B 3
H1B1 H 1.2921 0.0725 0.6214 0.027 Uiso 0.632(11) 1 calc PR B 3
C1BB C 1.2322(6) 0.1638(12) 0.5446(5) 0.023(3) Uani 0.368(11) 1 d PD B 4
C2B C 1.3720(3) 0.1065(5) 0.53467(16) 0.0389(9) Uani 1 1 d D . .
H2B1 H 1.3642 0.2033 0.5023 0.047 Uiso 0.632(11) 1 calc PR B 3
H2B2 H 1.4584 0.1132 0.5649 0.047 Uiso 0.632(11) 1 calc PR B 3
H2B3 H 1.4097 0.1922 0.5073 0.047 Uiso 0.368(11) 1 calc PR B 4
H2B4 H 1.4317 0.0949 0.5784 0.047 Uiso 0.368(11) 1 calc PR B 4
C3B C 1.3534(3) -0.0676(6) 0.49905(18) 0.0450(9) Uani 1 1 d . B .
H3B1 H 1.3831 -0.0628 0.4555 0.054 Uiso 1 1 calc R . .
H3B2 H 1.4022 -0.1601 0.5267 0.054 Uiso 1 1 calc R . .
C4B C 1.2115(4) -0.0959(6) 0.4900(2) 0.0574(12) Uani 1 1 d . B .
H4B1 H 1.1675 -0.0478 0.4466 0.069 Uiso 1 1 calc R . .
H4B2 H 1.1922 -0.2212 0.4906 0.069 Uiso 1 1 calc R . .
C5B C 1.2022(4) 0.2907(6) 0.5727(3) 0.0215(14) Uani 0.632(11) 1 d PD B 3
C5BB C 1.2337(10) 0.2555(13) 0.6118(7) 0.037(3) Uani 0.368(11) 1 d PD B 4
H5BB H 1.2796 0.184 0.6499 0.044 Uiso 0.368(11) 1 calc PR B 4
C6B C 1.3050(3) 0.4258(5) 0.60682(19) 0.0410(8) Uani 1 1 d D . .
H6B1 H 1.3724 0.3702 0.6411 0.049 Uiso 0.632(11) 1 calc PR B 3
H6B2 H 1.3492 0.4834 0.5734 0.049 Uiso 0.632(11) 1 calc PR B 3
H6B3 H 1.3966 0.4206 0.6317 0.049 Uiso 0.368(11) 1 calc PR B 4
H6B4 H 1.306 0.4563 0.5597 0.049 Uiso 0.368(11) 1 calc PR B 4
C7B C 1.2250(5) 0.5525(7) 0.6381(3) 0.0837(17) Uani 1 1 d . B .
H7B1 H 1.2758 0.5955 0.681 0.1 Uiso 1 1 calc R . .
H7B2 H 1.2002 0.6525 0.6081 0.1 Uiso 1 1 calc R . .
C8B C 1.1082(4) 0.4607(5) 0.6494(2) 0.0482(9) Uani 1 1 d . B .
H8B1 H 1.1097 0.4483 0.6979 0.058 Uiso 1 1 calc R . .
H8B2 H 1.0284 0.5267 0.6297 0.058 Uiso 1 1 calc R . .
C9B C 1.1253(7) 0.3336(11) 0.5049(3) 0.0254(17) Uani 0.632(11) 1 d PD B 3
C9BB C 1.1398(11) 0.2627(19) 0.4906(6) 0.027(3) Uani 0.368(11) 1 d PD B 4
H9B1 H 1.0377 0.2576 0.4928 0.032 Uiso 1 1 d . . .
C10B C 1.1301(3) 0.5542(4) 0.35690(13) 0.0223(6) Uani 1 1 d . B .
C11B C 1.0477(3) 0.6038(4) 0.29681(13) 0.0243(6) Uani 1 1 d . . .
C12B C 1.0894(3) 0.7196(4) 0.25279(14) 0.0267(7) Uani 1 1 d . B .
H12B H 1.0317 0.7543 0.2132 0.032 Uiso 1 1 calc R . .
C13B C 1.2148(3) 0.7828(4) 0.26726(15) 0.0295(7) Uani 1 1 d . . .
C14B C 1.3007(3) 0.7333(5) 0.32445(16) 0.0309(7) Uani 1 1 d . B .
H14B H 1.3881 0.7766 0.3331 0.037 Uiso 1 1 calc R . .
C15B C 1.2593(3) 0.6220(4) 0.36839(14) 0.0277(7) Uani 1 1 d . . .
H15B H 1.3188 0.5892 0.4077 0.033 Uiso 1 1 calc R B .

loop_
_atom_site_aniso_label
_atom_site_aniso_U_11
_atom_site_aniso_U_22
_atom_site_aniso_U_33
_atom_site_aniso_U_23
_atom_site_aniso_U_13
_atom_site_aniso_U_12
O1A 0.0341(11) 0.0273(12) 0.0237(10) 0.0005(10) 0.0051(8) -0.0025(10)
O2A 0.0449(13) 0.0257(12) 0.0283(11) 0.0022(10) -0.0005(9) -0.0108(10)
O3A 0.0337(11) 0.0355(14) 0.0372(12) -0.0051(12) 0.0037(10) -0.0058(11)
O4A 0.0264(11) 0.0538(16) 0.0535(14) -0.0055(13) 0.0057(10) 0.0078(12)
O5A 0.0502(15) 0.0362(14) 0.0431(13) -0.0034(12) 0.0217(11) 0.0023(12)
O6A 0.0569(15) 0.0616(19) 0.0385(13) -0.0207(14) 0.0057(12) -0.0077(14)
N1A 0.021(3) 0.024(4) 0.026(3) 0.000(3) 0.004(2) -0.002(3)
N1AA 0.026(4) 0.030(5) 0.033(4) -0.003(3) 0.007(3) 0.000(4)
N2A 0.0273(12) 0.0294(14) 0.0253(12) -0.0044(12) 0.0029(10) 0.0009(12)
N3A 0.0268(13) 0.0322(16) 0.0315(14) 0.0030(13) 0.0071(11) -0.0021(12)
N4A 0.0483(17) 0.0261(15) 0.0304(14) -0.0012(13) 0.0123(13) -0.0058(14)
C1A 0.024(4) 0.023(4) 0.017(3) -0.005(3) 0.005(3) -0.005(3)
C1AA 0.027(4) 0.036(5) 0.024(4) 0.000(3) 0.001(3) -0.003(4)
C2A 0.0420(18) 0.033(2) 0.0371(18) 0.0027(16) -0.0023(15) -0.0115(15)
C3A 0.079(3) 0.053(3) 0.048(2) 0.015(2) -0.005(2) -0.036(2)
C4A 0.054(2) 0.0324(19) 0.0370(18) 0.0112(17) 0.0086(16) 0.0026(18)
C5A 0.022(3) 0.024(3) 0.024(3) -0.003(3) 0.007(2) -0.001(3)
C5AA 0.038(4) 0.022(4) 0.028(4) -0.006(3) 0.006(3) -0.004(4)
C6A 0.084(3) 0.060(3) 0.0261(18) 0.0144(19) -0.0185(18) -0.037(2)
C8A 0.065(2) 0.036(2) 0.045(2) 0.0145(18) -0.0044(18) -0.012(2)
C9A 0.023(3) 0.020(4) 0.021(3) 0.002(3) 0.001(2) -0.005(3)
C10A 0.0304(15) 0.0216(16) 0.0254(14) 0.0029(13) 0.0079(12) -0.0010(13)
C11A 0.0299(15) 0.0247(16) 0.0240(15) 0.0062(13) 0.0059(12) -0.0053(13)
C12A 0.0321(16) 0.0213(16) 0.0308(17) 0.0046(14) 0.0120(14) -0.0013(13)
C13A 0.0371(16) 0.0207(15) 0.0256(15) 0.0027(13) 0.0113(13) -0.0028(14)
C14A 0.0359(16) 0.0284(17) 0.0274(15) 0.0002(14) 0.0013(13) -0.0047(15)
C15A 0.0297(16) 0.0327(18) 0.0328(16) -0.0018(15) 0.0053(13) -0.0013(15)
O1B 0.0306(11) 0.0246(11) 0.0370(12) -0.0036(10) 0.0148(9) -0.0008(9)
O2B 0.0328(11) 0.0273(12) 0.0318(11) -0.0033(10) 0.0125(9) -0.0002(10)
O3B 0.0344(11) 0.0345(13) 0.0308(11) 0.0038(11) 0.0033(9) -0.0091(11)
O4B 0.0340(12) 0.075(2) 0.0398(13) 0.0264(15) -0.0070(10) -0.0032(14)
O5B 0.087(2) 0.0465(16) 0.0368(14) 0.0140(14) 0.0130(14) -0.0147(15)
O6B 0.0638(17) 0.0345(14) 0.0579(16) -0.0025(13) 0.0398(13) -0.0124(13)
N1B 0.024(2) 0.016(4) 0.021(3) 0.003(2) -0.001(2) -0.004(3)
N1BB 0.030(5) 0.025(7) 0.039(6) -0.002(5) 0.005(4) -0.008(5)
N2B 0.0208(11) 0.0336(15) 0.0260(12) 0.0071(12) 0.0035(10) -0.0024(11)
N3B 0.0292(13) 0.0369(16) 0.0278(14) 0.0035(13) 0.0049(11) 0.0006(13)
N4B 0.062(2) 0.0278(16) 0.0356(17) -0.0037(14) 0.0276(15) -0.0101(16)
C1B 0.022(3) 0.026(3) 0.019(3) 0.004(2) 0.002(2) 0.003(2)
C1BB 0.024(5) 0.023(6) 0.020(5) -0.001(5) 0.000(4) -0.010(4)
C2B 0.0223(15) 0.054(2) 0.0416(18) -0.0108(18) 0.0089(14) -0.0043(16)
C3B 0.0381(18) 0.054(2) 0.047(2) -0.013(2) 0.0173(16) 0.0024(18)
C4B 0.053(2) 0.049(2) 0.080(3) -0.031(2) 0.039(2) -0.015(2)
C5B 0.022(3) 0.024(3) 0.020(3) 0.003(2) 0.009(2) -0.002(2)
C5BB 0.033(5) 0.032(6) 0.050(8) 0.005(6) 0.018(5) -0.001(5)
C6B 0.0303(16) 0.0290(18) 0.063(2) -0.0055(18) 0.0057(16) -0.0044(15)
C7B 0.074(3) 0.047(3) 0.140(5) -0.045(3) 0.047(3) -0.014(2)
C8B 0.053(2) 0.034(2) 0.060(2) -0.0153(19) 0.0196(19) 0.0000(18)
C9B 0.023(3) 0.023(4) 0.031(4) -0.004(3) 0.009(2) 0.000(3)
C9BB 0.018(5) 0.037(8) 0.024(6) 0.005(6) 0.002(4) -0.005(6)
C10B 0.0255(14) 0.0195(15) 0.0232(14) -0.0010(13) 0.0076(11) 0.0016(12)
C11B 0.0263(14) 0.0229(15) 0.0249(14) -0.0009(13) 0.0083(12) 0.0004(13)
C12B 0.0343(16) 0.0243(16) 0.0224(14) 0.0028(13) 0.0079(12) 0.0044(14)
C13B 0.0457(18) 0.0199(16) 0.0275(15) -0.0023(13) 0.0189(14) -0.0030(14)
C14B 0.0294(16) 0.0306(18) 0.0350(17) -0.0097(15) 0.0121(14) -0.0076(15)
C15B 0.0268(14) 0.0310(17) 0.0258(14) -0.0003(14) 0.0063(12) -0.0009(14)

loop_
_atom_type_symbol
_atom_type_description
_atom_type_scat_dispersion_real
_atom_type_scat_dispersion_imag
_atom_type_scat_source
C C 0.0033 0.0016 'International Tables Vol C Tables 4.2.6.8 and 6.1.1.4'
H H 0 0 'International Tables Vol C Tables 4.2.6.8 and 6.1.1.4'
N N 0.0061 0.0033 'International Tables Vol C Tables 4.2.6.8 and 6.1.1.4'
O O 0.0106 0.006 'International Tables Vol C Tables 4.2.6.8 and 6.1.1.4'

loop_
_geom_angle_atom_site_label_1
_geom_angle_atom_site_label_2
_geom_angle_atom_site_label_3
_geom_angle
_geom_angle_site_symmetry_1
_geom_angle_site_symmetry_3
_geom_angle_publ_flag
C1AA O1A C4A 110.7(4) . . ?
C4A O1A C1A 103.5(3) . . ?
C8A O2A C5A 109.0(3) . . ?
C8A O2A C5AA 106.8(3) . . ?
C9A N1A N2A 114.0(6) . . ?
C9AA N1AA N2A 114.1(7) . . ?
C10A N2A N1AA 118.1(4) . . ?
C10A N2A N1A 118.7(3) . . ?
C10A N2A H2N2 121.3 . . ?
N1AA N2A H2N2 120.6 . . ?
N1A N2A H2N2 113.8 . . ?
O4A N3A O3A 123.3(3) . . ?
O4A N3A C11A 118.7(3) . . ?
O3A N3A C11A 118.0(2) . . ?
O5A N4A O6A 123.2(3) . . ?
O5A N4A C13A 119.2(3) . . ?
O6A N4A C13A 117.7(3) . . ?
O1A C1A C9A 105.1(4) . . ?
O1A C1A C5A 107.1(5) . . ?
C9A C1A C5A 112.6(6) . . ?
O1A C1A C2A 101.7(4) . . ?
C9A C1A C2A 118.7(5) . . ?
C5A C1A C2A 110.3(4) . . ?
O1A C1AA C5AA 110.4(6) . . ?
O1A C1AA C2A 105.6(5) . . ?
C5AA C1AA C2A 108.8(6) . . ?
O1A C1AA H1AA 110.7 . . ?
C5AA C1AA H1AA 110.7 . . ?
C2A C1AA H1AA 110.7 . . ?
C3A C2A C1AA 101.5(4) . . ?
C3A C2A C1A 105.5(3) . . ?
C3A C2A H2A1 110.6 . . ?
C1AA C2A H2A1 86.8 . . ?
C1A C2A H2A1 110.6 . . ?
C3A C2A H2A2 110.6 . . ?
C1AA C2A H2A2 135.4 . . ?
C1A C2A H2A2 110.6 . . ?
H2A1 C2A H2A2 108.8 . . ?
C3A C2A H2A3 111.5 . . ?
C1AA C2A H2A3 111.5 . . ?
C1A C2A H2A3 131.2 . . ?
H2A2 C2A H2A3 85 . . ?
C3A C2A H2A4 111.5 . . ?
C1AA C2A H2A4 111.5 . . ?
C1A C2A H2A4 84.3 . . ?
H2A1 C2A H2A4 128.9 . . ?
H2A3 C2A H2A4 109.3 . . ?
C4A C3A C2A 103.4(3) . . ?
C4A C3A H3A1 111.1 . . ?
C2A C3A H3A1 111.1 . . ?
C4A C3A H3A2 111.1 . . ?
C2A C3A H3A2 111.1 . . ?
H3A1 C3A H3A2 109 . . ?
O1A C4A C3A 106.9(3) . . ?
O1A C4A H4A1 110.3 . . ?
C3A C4A H4A1 110.3 . . ?
O1A C4A H4A2 110.3 . . ?
C3A C4A H4A2 110.3 . . ?
H4A1 C4A H4A2 108.6 . . ?
O2A C5A C1A 107.6(4) . . ?
O2A C5A C6A 102.9(4) . . ?
C1A C5A C6A 106.7(5) . . ?
O2A C5A H5A1 113 . . ?
C1A C5A H5A1 113 . . ?
C6A C5A H5A1 113 . . ?
O2A C5AA C1AA 105.0(5) . . ?
O2A C5AA C9AA 108.6(5) . . ?
C1AA C5AA C9AA 108.9(6) . . ?
O2A C5AA C6A 99.8(4) . . ?
C1AA C5AA C6A 109.4(5) . . ?
C9AA C5AA C6A 123.4(6) . . ?
C7A C6A C5A 108.9(3) . . ?
C7AA C6A C5A 98.8(4) . . ?
C7A C6A C5AA 98.2(4) . . ?
C7AA C6A C5AA 110.2(4) . . ?
C7A C6A H6A1 109.9 . . ?
C7AA C6A H6A1 143.6 . . ?
C5A C6A H6A1 109.9 . . ?
C5AA C6A H6A1 84.4 . . ?
C7A C6A H6A2 109.9 . . ?
C7AA C6A H6A2 81.1 . . ?
C5A C6A H6A2 109.9 . . ?
C5AA C6A H6A2 141.9 . . ?
H6A1 C6A H6A2 108.3 . . ?
C7A C6A H6A3 82 . . ?
C7AA C6A H6A3 109.6 . . ?
C5A C6A H6A3 141.8 . . ?
C5AA C6A H6A3 109.6 . . ?
H6A2 C6A H6A3 99.5 . . ?
C7A C6A H6A4 144.1 . . ?
C7AA C6A H6A4 109.6 . . ?
C5A C6A H6A4 84.6 . . ?
C5AA C6A H6A4 109.6 . . ?
H6A1 C6A H6A4 95.3 . . ?
H6A3 C6A H6A4 108.1 . . ?
C8A C7A C6A 99.6(3) . . ?
C8A C7A H7A1 111.9 . . ?
C6A C7A H7A1 111.9 . . ?
C8A C7A H7A2 111.9 . . ?
C6A C7A H7A2 111.9 . . ?
H7A1 C7A H7A2 109.6 . . ?
C8A C7AA C6A 98.9(4) . . ?
C8A C7AA H7A3 112 . . ?
C6A C7AA H7A3 112 . . ?
C8A C7AA H7A4 112 . . ?
C6A C7AA H7A4 112 . . ?
H7A3 C7AA H7A4 109.7 . . ?
O2A C8A C7A 109.4(3) . . ?
O2A C8A C7AA 108.2(3) . . ?
O2A C8A H8A1 109.8 . . ?
C7A C8A H8A1 109.8 . . ?
C7AA C8A H8A1 137.4 . . ?
O2A C8A H8A2 109.8 . . ?
C7A C8A H8A2 109.8 . . ?
C7AA C8A H8A2 75.5 . . ?
H8A1 C8A H8A2 108.2 . . ?
O2A C8A H8A3 110.1 . . ?
C7A C8A H8A3 74.9 . . ?
C7AA C8A H8A3 110.1 . . ?
H8A2 C8A H8A3 135.2 . . ?
O2A C8A H8A4 110.1 . . ?
C7A C8A H8A4 136 . . ?
C7AA C8A H8A4 110.1 . . ?
H8A1 C8A H8A4 73.7 . . ?
H8A3 C8A H8A4 108.4 . . ?
N1A C9A C1A 122.0(5) . . ?
N1A C9A H9AA 124.0(6) . . ?
C1A C9A H9AA 114.1(5) . . ?
N1AA C9AA C5AA 121.1(7) . . ?
N1AA C9AA H9AA 126.0(8) . . ?
C5AA C9AA H9AA 112.5(7) . . ?
N2A C10A C11A 123.7(3) . . ?
N2A C10A C15A 119.7(3) . . ?
C11A C10A C15A 116.6(3) . . ?
C12A C11A C10A 122.1(3) . . ?
C12A C11A N3A 115.4(3) . . ?
C10A C11A N3A 122.5(3) . . ?
C13A C12A C11A 118.9(3) . . ?
C13A C12A H12A 120.5 . . ?
C11A C12A H12A 120.5 . . ?
C12A C13A C14A 121.0(3) . . ?
C12A C13A N4A 118.6(3) . . ?
C14A C13A N4A 120.3(3) . . ?
C15A C14A C13A 120.2(3) . . ?
C15A C14A H14A 119.9 . . ?
C13A C14A H14A 119.9 . . ?
C14A C15A C10A 121.0(3) . . ?
C14A C15A H15A 119.5 . . ?
C10A C15A H15A 119.5 . . ?
C1B O1B C4B 110.0(3) . . ?
C4B O1B C1BB 101.7(3) . . ?
C5BB O2B C8B 106.8(4) . . ?
C8B O2B C5B 108.7(3) . . ?
C9B N1B N2B 113.7(6) . . ?
C9BB N1BB N2B 118.1(10) . . ?
C10B N2B N1B 118.1(3) . . ?
C10B N2B N1BB 120.8(5) . . ?
C10B N2B H1N2 124.1 . . ?
N1B N2B H1N2 115.3 . . ?
N1BB N2B H1N2 114.3 . . ?
O4B N3B O3B 122.1(3) . . ?
O4B N3B C11B 118.5(3) . . ?
O3B N3B C11B 119.3(2) . . ?
O5B N4B O6B 124.4(3) . . ?
O5B N4B C13B 118.2(3) . . ?
O6B N4B C13B 117.4(3) . . ?
O1B C1B C5B 111.7(4) . . ?
O1B C1B C2B 107.2(4) . . ?
C5B C1B C2B 108.8(5) . . ?
O1B C1B H1B1 109.7 . . ?
C5B C1B H1B1 109.7 . . ?
C2B C1B H1B1 109.7 . . ?
O1B C1BB C9BB 102.3(6) . . ?
O1B C1BB C5BB 110.5(7) . . ?
C9BB C1BB C5BB 108.3(11) . . ?
O1B C1BB C2B 100.3(5) . . ?
C9BB C1BB C2B 121.6(7) . . ?
C5BB C1BB C2B 112.7(7) . . ?
C3B C2B C1B 102.3(3) . . ?
C3B C2B C1BB 105.8(4) . . ?
C3B C2B H2B1 111.3 . . ?
C1B C2B H2B1 111.3 . . ?
C1BB C2B H2B1 84.6 . . ?
C3B C2B H2B2 111.3 . . ?
C1B C2B H2B2 111.3 . . ?
C1BB C2B H2B2 131.2 . . ?
H2B1 C2B H2B2 109.2 . . ?
C3B C2B H2B3 110.6 . . ?
C1B C2B H2B3 134.8 . . ?
C1BB C2B H2B3 110.6 . . ?
H2B2 C2B H2B3 84.9 . . ?
C3B C2B H2B4 110.6 . . ?
C1B C2B H2B4 86.7 . . ?
C1BB C2B H2B4 110.6 . . ?
H2B1 C2B H2B4 128.9 . . ?
H2B3 C2B H2B4 108.7 . . ?
C4B C3B C2B 103.3(3) . . ?
C4B C3B H3B1 111.1 . . ?
C2B C3B H3B1 111.1 . . ?
C4B C3B H3B2 111.1 . . ?
C2B C3B H3B2 111.1 . . ?
H3B1 C3B H3B2 109.1 . . ?
O1B C4B C3B 107.5(3) . . ?
O1B C4B H4B1 110.2 . . ?
C3B C4B H4B1 110.2 . . ?
O1B C4B H4B2 110.2 . . ?
C3B C4B H4B2 110.2 . . ?
H4B1 C4B H4B2 108.5 . . ?
O2B C5B C9B 105.7(4) . . ?
O2B C5B C1B 107.4(4) . . ?
C9B C5B C1B 111.1(6) . . ?
O2B C5B C6B 101.1(3) . . ?
C9B C5B C6B 117.8(5) . . ?
C1B C5B C6B 112.6(4) . . ?
O2B C5BB C6B 107.9(7) . . ?
O2B C5BB C1BB 109.4(8) . . ?
C6B C5BB C1BB 105.5(8) . . ?
O2B C5BB H5BB 111.3 . . ?
C6B C5BB H5BB 111.3 . . ?
C1BB C5BB H5BB 111.3 . . ?
C7B C6B C5BB 103.1(4) . . ?
C7B C6B C5B 104.1(3) . . ?
C7B C6B H6B1 110.9 . . ?
C5BB C6B H6B1 82.2 . . ?
C5B C6B H6B1 110.9 . . ?
C7B C6B H6B2 110.9 . . ?
C5BB C6B H6B2 136.4 . . ?
C5B C6B H6B2 110.9 . . ?
H6B1 C6B H6B2 109 . . ?
C7B C6B H6B3 111.2 . . ?
C5BB C6B H6B3 111.2 . . ?
C5B C6B H6B3 135.3 . . ?
H6B2 C6B H6B3 81.4 . . ?
C7B C6B H6B4 111.1 . . ?
C5BB C6B H6B4 111.1 . . ?
C5B C6B H6B4 81.6 . . ?
H6B1 C6B H6B4 131 . . ?
H6B3 C6B H6B4 109.1 . . ?
C8B C7B C6B 106.7(4) . . ?
C8B C7B H7B1 110.4 . . ?
C6B C7B H7B1 110.4 . . ?
C8B C7B H7B2 110.4 . . ?
C6B C7B H7B2 110.4 . . ?
H7B1 C7B H7B2 108.6 . . ?
O2B C8B C7B 109.0(3) . . ?
O2B C8B H8B1 109.9 . . ?
C7B C8B H8B1 109.9 . . ?
O2B C8B H8B2 109.9 . . ?
C7B C8B H8B2 109.9 . . ?
H8B1 C8B H8B2 108.3 . . ?
N1B C9B C5B 121.7(6) . . ?
N1B C9B H9B1 125.5(7) . . ?
C5B C9B H9B1 112.1(6) . . ?
N1BB C9BB C1BB 121.9(10) . . ?
N1BB C9BB H9B1 120.8(11) . . ?
C1BB C9BB H9B1 116.5(8) . . ?
N2B C10B C11B 123.4(2) . . ?
N2B C10B C15B 120.1(2) . . ?
C11B C10B C15B 116.5(3) . . ?
C12B C11B C10B 121.7(3) . . ?
C12B C11B N3B 116.2(2) . . ?
C10B C11B N3B 122.2(3) . . ?
C13B C12B C11B 119.0(3) . . ?
C13B C12B H12B 120.5 . . ?
C11B C12B H12B 120.5 . . ?
C12B C13B C14B 121.4(3) . . ?
C12B C13B N4B 118.3(3) . . ?
C14B C13B N4B 120.3(3) . . ?
C15B C14B C13B 119.7(3) . . ?
C15B C14B H14B 120.1 . . ?
C13B C14B H14B 120.1 . . ?
C14B C15B C10B 121.6(3) . . ?
C14B C15B H15B 119.2 . . ?
C10B C15B H15B 119.2 . . ?

loop_
_geom_bond_atom_site_label_1
_geom_bond_atom_site_label_2
_geom_bond_distance
_geom_bond_site_symmetry_2
_geom_bond_publ_flag
O1A C1AA 1.413(7) . ?
O1A C4A 1.430(4) . ?
O1A C1A 1.480(6) . ?
O2A C8A 1.417(4) . ?
O2A C5A 1.449(6) . ?
O2A C5AA 1.512(7) . ?
O3A N3A 1.232(3) . ?
O4A N3A 1.223(3) . ?
O5A N4A 1.229(4) . ?
O6A N4A 1.234(3) . ?
N1A C9A 1.275(8) . ?
N1A N2A 1.438(7) . ?
N1AA C9AA 1.270(9) . ?
N1AA N2A 1.376(8) . ?
N2A C10A 1.349(4) . ?
N2A H2N2 0.960 . ?
N3A C11A 1.460(4) . ?
N4A C13A 1.456(4) . ?
C1A C9A 1.513(9) . ?
C1A C5A 1.517(9) . ?
C1A C2A 1.565(4) . ?
C1AA C5AA 1.514(10) . ?
C1AA C2A 1.553(9) . ?
C1AA H1AA 1 . ?
C2A C3A 1.522(5) . ?
C2A H2A1 0.99 . ?
C2A H2A2 0.99 . ?
C2A H2A3 0.99 . ?
C2A H2A4 0.99 . ?
C3A C4A 1.471(5) . ?
C3A H3A1 0.99 . ?
C3A H3A2 0.99 . ?
C4A H4A1 0.99 . ?
C4A H4A2 0.99 . ?
C5A C6A 1.568(6) . ?
C5A H5A1 1 . ?
C5AA C9AA 1.537(10) . ?
C5AA C6A 1.575(4) . ?
C6A C7A 1.548(4) . ?
C6A C7AA 1.555(5) . ?
C6A H6A1 0.99 . ?
C6A H6A2 0.99 . ?
C6A H6A3 0.99 . ?
C6A H6A4 0.99 . ?
C7A C8A 1.524(4) . ?
C7A H7A1 0.99 . ?
C7A H7A2 0.99 . ?
C7AA C8A 1.531(5) . ?
C7AA H7A3 0.99 . ?
C7AA H7A4 0.99 . ?
C8A H8A1 0.99 . ?
C8A H8A2 0.99 . ?
C8A H8A3 0.99 . ?
C8A H8A4 0.99 . ?
C9A H9AA 0.994(6) . ?
C9AA H9AA 1.000(8) . ?
C10A C11A 1.406(4) . ?
C10A C15A 1.424(4) . ?
C11A C12A 1.386(4) . ?
C12A C13A 1.373(4) . ?
C12A H12A 0.95 . ?
C13A C14A 1.386(4) . ?
C14A C15A 1.367(4) . ?
C14A H14A 0.95 . ?
C15A H15A 0.95 . ?
O1B C1B 1.392(6) . ?
O1B C4B 1.433(4) . ?
O1B C1BB 1.513(9) . ?
O2B C5BB 1.393(10) . ?
O2B C8B 1.433(4) . ?
O2B C5B 1.493(5) . ?
O3B N3B 1.240(3) . ?
O4B N3B 1.222(3) . ?
O5B N4B 1.226(4) . ?
O6B N4B 1.231(4) . ?
N1B C9B 1.279(8) . ?
N1B N2B 1.384(6) . ?
N1BB C9BB 1.262(12) . ?
N1BB N2B 1.395(11) . ?
N2B C10B 1.355(4) . ?
N2B H1N2 0.934 . ?
N3B C11B 1.444(4) . ?
N4B C13B 1.462(4) . ?
C1B C5B 1.525(8) . ?
C1B C2B 1.537(6) . ?
C1B H1B1 1 . ?
C1BB C9BB 1.525(13) . ?
C1BB C5BB 1.538(13) . ?
C1BB C2B 1.560(5) . ?
C2B C3B 1.524(6) . ?
C2B H2B1 0.99 . ?
C2B H2B2 0.99 . ?
C2B H2B3 0.99 . ?
C2B H2B4 0.99 . ?
C3B C4B 1.462(5) . ?
C3B H3B1 0.99 . ?
C3B H3B2 0.99 . ?
C4B H4B1 0.99 . ?
C4B H4B2 0.99 . ?
C5B C9B 1.499(8) . ?
C5B C6B 1.561(4) . ?
C5BB C6B 1.522(10) . ?
C5BB H5BB 1 . ?
C6B C7B 1.497(6) . ?
C6B H6B1 0.99 . ?
C6B H6B2 0.99 . ?
C6B H6B3 0.99 . ?
C6B H6B4 0.99 . ?
C7B C8B 1.455(6) . ?
C7B H7B1 0.99 . ?
C7B H7B2 0.99 . ?
C8B H8B1 0.99 . ?
C8B H8B2 0.99 . ?
C9B H9B1 1.070(7) . ?
C9BB H9B1 1.065(12) . ?
C10B C11B 1.411(4) . ?
C10B C15B 1.415(4) . ?
C11B C12B 1.389(4) . ?
C12B C13B 1.367(4) . ?
C12B H12B 0.95 . ?
C13B C14B 1.383(4) . ?
C14B C15B 1.364(5) . ?
C14B H14B 0.95 . ?
C15B H15B 0.95 . ?

loop_
_geom_torsion_atom_site_label_1
_geom_torsion_atom_site_label_2
_geom_torsion_atom_site_label_3
_geom_torsion_atom_site_label_4
_geom_torsion
_geom_torsion_site_symmetry_1
_geom_torsion_site_symmetry_2
_geom_torsion_site_symmetry_3
_geom_torsion_site_symmetry_4
_geom_torsion_publ_flag
C9AA N1AA N2A C10A -179.5(6) . . . . ?
C9AA N1AA N2A N1A 81.8(13) . . . . ?
C9A N1A N2A C10A -177.8(5) . . . . ?
C9A N1A N2A N1AA -81.8(12) . . . . ?
C1AA O1A C1A C9A 166.7(10) . . . . ?
C4A O1A C1A C9A -85.4(4) . . . . ?
C1AA O1A C1A C5A 46.8(7) . . . . ?
C4A O1A C1A C5A 154.7(4) . . . . ?
C1AA O1A C1A C2A -69.0(8) . . . . ?
C4A O1A C1A C2A 38.9(5) . . . . ?
C4A O1A C1AA C5AA -125.9(6) . . . . ?
C1A O1A C1AA C5AA -44.4(6) . . . . ?
C4A O1A C1AA C2A -8.5(7) . . . . ?
C1A O1A C1AA C2A 73.0(8) . . . . ?
O1A C1AA C2A C3A 26.3(6) . . . . ?
C5AA C1AA C2A C3A 144.7(5) . . . . ?
O1A C1AA C2A C1A -75.2(9) . . . . ?
C5AA C1AA C2A C1A 43.3(7) . . . . ?
O1A C1A C2A C3A -20.3(5) . . . . ?
C9A C1A C2A C3A 94.3(6) . . . . ?
C5A C1A C2A C3A -133.7(5) . . . . ?
O1A C1A C2A C1AA 65.2(8) . . . . ?
C9A C1A C2A C1AA 179.8(11) . . . . ?
C5A C1A C2A C1AA -48.2(7) . . . . ?
C1AA C2A C3A C4A -33.9(5) . . . . ?
C1A C2A C3A C4A -5.0(5) . . . . ?
C1AA O1A C4A C3A -13.8(5) . . . . ?
C1A O1A C4A C3A -44.8(4) . . . . ?
C2A C3A C4A O1A 30.3(4) . . . . ?
C8A O2A C5A C1A 136.5(4) . . . . ?
C5AA O2A C5A C1A 43.7(5) . . . . ?
C8A O2A C5A C6A 24.0(5) . . . . ?
C5AA O2A C5A C6A -68.7(5) . . . . ?
O1A C1A C5A O2A 70.0(5) . . . . ?
C9A C1A C5A O2A -44.9(6) . . . . ?
C2A C1A C5A O2A 180.0(4) . . . . ?
O1A C1A C5A C6A 179.9(3) . . . . ?
C9A C1A C5A C6A 65.0(5) . . . . ?
C2A C1A C5A C6A -70.1(6) . . . . ?
C8A O2A C5AA C1AA -146.1(4) . . . . ?
C5A O2A C5AA C1AA -46.8(6) . . . . ?
C8A O2A C5AA C9AA 97.6(5) . . . . ?
C5A O2A C5AA C9AA -163.1(7) . . . . ?
C8A O2A C5AA C6A -32.8(5) . . . . ?
C5A O2A C5AA C6A 66.5(5) . . . . ?
O1A C1AA C5AA O2A -69.6(7) . . . . ?
C2A C1AA C5AA O2A 175.0(4) . . . . ?
O1A C1AA C5AA C9AA 46.5(8) . . . . ?
C2A C1AA C5AA C9AA -68.9(7) . . . . ?
O1A C1AA C5AA C6A -175.9(5) . . . . ?
C2A C1AA C5AA C6A 68.7(7) . . . . ?
O2A C5A C6A C7A -6.0(6) . . . . ?
C1A C5A C6A C7A -119.0(5) . . . . ?
O2A C5A C6A C7AA -42.8(5) . . . . ?
C1A C5A C6A C7AA -155.9(5) . . . . ?
O2A C5A C6A C5AA 70.4(6) . . . . ?
C1A C5A C6A C5AA -42.7(5) . . . . ?
O2A C5AA C6A C7A 48.5(5) . . . . ?
C1AA C5AA C6A C7A 158.4(6) . . . . ?
C9AA C5AA C6A C7A -71.5(7) . . . . ?
O2A C5AA C6A C7AA 12.2(6) . . . . ?
C1AA C5AA C6A C7AA 122.1(7) . . . . ?
C9AA C5AA C6A C7AA -107.9(7) . . . . ?
O2A C5AA C6A C5A -63.2(5) . . . . ?
C1AA C5AA C6A C5A 46.6(6) . . . . ?
C9AA C5AA C6A C5A 176.7(9) . . . . ?
C7AA C6A C7A C8A 66.9(4) . . . . ?
C5A C6A C7A C8A -12.3(6) . . . . ?
C5AA C6A C7A C8A -45.8(5) . . . . ?
C7A C6A C7AA C8A -66.0(4) . . . . ?
C5A C6A C7AA C8A 43.9(5) . . . . ?
C5AA C6A C7AA C8A 10.6(6) . . . . ?
C5A O2A C8A C7A -34.6(5) . . . . ?
C5AA O2A C8A C7A 3.5(5) . . . . ?
C5A O2A C8A C7AA 5.3(5) . . . . ?
C5AA O2A C8A C7AA 43.4(5) . . . . ?
C6A C7A C8A O2A 27.8(5) . . . . ?
C6A C7A C8A C7AA -67.1(4) . . . . ?
C6A C7AA C8A O2A -32.2(6) . . . . ?
C6A C7AA C8A C7A 66.2(4) . . . . ?
N2A N1A C9A C1A -179.1(6) . . . . ?
O1A C1A C9A N1A 137.7(7) . . . . ?
C5A C1A C9A N1A -106.2(8) . . . . ?
C2A C1A C9A N1A 24.8(10) . . . . ?
N2A N1AA C9AA C5AA -179.5(7) . . . . ?
O2A C5AA C9AA N1AA -138.9(7) . . . . ?
C1AA C5AA C9AA N1AA 107.3(8) . . . . ?
C6A C5AA C9AA N1AA -23.0(11) . . . . ?
N1AA N2A C10A C11A 165.8(5) . . . . ?
N1A N2A C10A C11A -163.7(4) . . . . ?
N1AA N2A C10A C15A -14.4(6) . . . . ?
N1A N2A C10A C15A 16.0(5) . . . . ?
N2A C10A C11A C12A 177.8(3) . . . . ?
C15A C10A C11A C12A -2.0(4) . . . . ?
N2A C10A C11A N3A -4.2(5) . . . . ?
C15A C10A C11A N3A 176.0(3) . . . . ?
O4A N3A C11A C12A -13.3(4) . . . . ?
O3A N3A C11A C12A 164.6(3) . . . . ?
O4A N3A C11A C10A 168.6(3) . . . . ?
O3A N3A C11A C10A -13.4(4) . . . . ?
C10A C11A C12A C13A 2.4(4) . . . . ?
N3A C11A C12A C13A -175.6(3) . . . . ?
C11A C12A C13A C14A -1.5(4) . . . . ?
C11A C12A C13A N4A 176.4(3) . . . . ?
O5A N4A C13A C12A 1.4(4) . . . . ?
O6A N4A C13A C12A -178.9(3) . . . . ?
O5A N4A C13A C14A 179.3(3) . . . . ?
O6A N4A C13A C14A -1.0(4) . . . . ?
C12A C13A C14A C15A 0.2(5) . . . . ?
N4A C13A C14A C15A -177.7(3) . . . . ?
C13A C14A C15A C10A 0.3(5) . . . . ?
N2A C10A C15A C14A -179.2(3) . . . . ?
C11A C10A C15A C14A 0.6(4) . . . . ?
C9B N1B N2B C10B 178.5(5) . . . . ?
C9B N1B N2B N1BB -78.2(16) . . . . ?
C9BB N1BB N2B C10B -177.0(9) . . . . ?
C9BB N1BB N2B N1B 91.8(19) . . . . ?
C4B O1B C1B C5B 122.2(4) . . . . ?
C1BB O1B C1B C5B 43.9(6) . . . . ?
C4B O1B C1B C2B 3.0(5) . . . . ?
C1BB O1B C1B C2B -75.2(6) . . . . ?
C1B O1B C1BB C9BB -166.6(10) . . . . ?
C4B O1B C1BB C9BB 83.4(6) . . . . ?
C1B O1B C1BB C5BB -51.5(8) . . . . ?
C4B O1B C1BB C5BB -161.5(7) . . . . ?
C1B O1B C1BB C2B 67.6(6) . . . . ?
C4B O1B C1BB C2B -42.4(6) . . . . ?
O1B C1B C2B C3B -20.6(5) . . . . ?
C5B C1B C2B C3B -141.6(4) . . . . ?
O1B C1B C2B C1BB 79.9(8) . . . . ?
C5B C1B C2B C1BB -41.0(7) . . . . ?
O1B C1BB C2B C3B 25.1(6) . . . . ?
C9BB C1BB C2B C3B -86.4(10) . . . . ?
C5BB C1BB C2B C3B 142.6(7) . . . . ?
O1B C1BB C2B C1B -61.5(8) . . . . ?
C9BB C1BB C2B C1B -173.0(14) . . . . ?
C5BB C1BB C2B C1B 56.0(9) . . . . ?
C1B C2B C3B C4B 29.8(4) . . . . ?
C1BB C2B C3B C4B 1.1(5) . . . . ?
C1B O1B C4B C3B 17.0(5) . . . . ?
C1BB O1B C4B C3B 46.5(5) . . . . ?
C2B C3B C4B O1B -29.4(4) . . . . ?
C5BB O2B C5B C9B 172.7(9) . . . . ?
C8B O2B C5B C9B -94.9(4) . . . . ?
C5BB O2B C5B C1B 54.0(8) . . . . ?
C8B O2B C5B C1B 146.5(4) . . . . ?
C5BB O2B C5B C6B -64.1(8) . . . . ?
C8B O2B C5B C6B 28.4(4) . . . . ?
O1B C1B C5B O2B 69.3(6) . . . . ?
C2B C1B C5B O2B -172.5(3) . . . . ?
O1B C1B C5B C9B -45.8(6) . . . . ?
C2B C1B C5B C9B 72.4(5) . . . . ?
O1B C1B C5B C6B 179.7(4) . . . . ?
C2B C1B C5B C6B -62.1(6) . . . . ?
C8B O2B C5BB C6B -26.6(9) . . . . ?
C5B O2B C5BB C6B 72.1(9) . . . . ?
C8B O2B C5BB C1BB -140.9(7) . . . . ?
C5B O2B C5BB C1BB -42.2(8) . . . . ?
O1B C1BB C5BB O2B -65.2(10) . . . . ?
C9BB C1BB C5BB O2B 46.2(11) . . . . ?
C2B C1BB C5BB O2B -176.4(6) . . . . ?
O1B C1BB C5BB C6B 179.0(5) . . . . ?
C9BB C1BB C5BB C6B -69.7(9) . . . . ?
C2B C1BB C5BB C6B 67.7(11) . . . . ?
O2B C5BB C6B C7B 21.5(9) . . . . ?
C1BB C5BB C6B C7B 138.4(7) . . . . ?
O2B C5BB C6B C5B -74.1(10) . . . . ?
C1BB C5BB C6B C5B 42.8(7) . . . . ?
O2B C5B C6B C7B -31.8(5) . . . . ?
C9B C5B C6B C7B 82.8(6) . . . . ?
C1B C5B C6B C7B -146.0(5) . . . . ?
O2B C5B C6B C5BB 60.5(8) . . . . ?
C9B C5B C6B C5BB 175.0(10) . . . . ?
C1B C5B C6B C5BB -53.8(8) . . . . ?
C5BB C6B C7B C8B -8.2(7) . . . . ?
C5B C6B C7B C8B 24.6(6) . . . . ?
C5BB O2B C8B C7B 21.4(7) . . . . ?
C5B O2B C8B C7B -14.2(5) . . . . ?
C6B C7B C8B O2B -7.3(6) . . . . ?
N2B N1B C9B C5B 176.4(6) . . . . ?
O2B C5B C9B N1B 140.2(6) . . . . ?
C1B C5B C9B N1B -103.6(7) . . . . ?
C6B C5B C9B N1B 28.3(9) . . . . ?
N2B N1BB C9BB C1BB 179.6(12) . . . . ?
O1B C1BB C9BB N1BB -141.4(12) . . . . ?
C5BB C1BB C9BB N1BB 101.8(13) . . . . ?
C2B C1BB C9BB N1BB -31.0(17) . . . . ?
N1B N2B C10B C11B -169.5(4) . . . . ?
N1BB N2B C10B C11B 161.6(7) . . . . ?
N1B N2B C10B C15B 9.6(5) . . . . ?
N1BB N2B C10B C15B -19.2(8) . . . . ?
N2B C10B C11B C12B 176.3(3) . . . . ?
C15B C10B C11B C12B -2.9(4) . . . . ?
N2B C10B C11B N3B -2.8(4) . . . . ?
C15B C10B C11B N3B 178.0(3) . . . . ?
O4B N3B C11B C12B -9.6(4) . . . . ?
O3B N3B C11B C12B 170.2(3) . . . . ?
O4B N3B C11B C10B 169.5(3) . . . . ?
O3B N3B C11B C10B -10.6(4) . . . . ?
C10B C11B C12B C13B 1.9(4) . . . . ?
N3B C11B C12B C13B -178.9(3) . . . . ?
C11B C12B C13B C14B 0.3(5) . . . . ?
C11B C12B C13B N4B 179.7(3) . . . . ?
O5B N4B C13B C12B 12.0(4) . . . . ?
O6B N4B C13B C12B -168.7(3) . . . . ?
O5B N4B C13B C14B -168.6(3) . . . . ?
O6B N4B C13B C14B 10.7(4) . . . . ?
C12B C13B C14B C15B -1.5(5) . . . . ?
N4B C13B C14B C15B 179.2(3) . . . . ?
C13B C14B C15B C10B 0.4(5) . . . . ?
N2B C10B C15B C14B -177.5(3) . . . . ?
C11B C10B C15B C14B 1.7(4) . . . . ?
